data_2239201
loop_
_publ_author_name
'Choi, Hong Dae'
'Seo, Pil Ja'
'Lee, Uk'

_publ_section_title
;
 5-Fluoro-2-methyl-3-(3-methylphenylsulfonyl)-1-benzofuran
;
_journal_coeditor_code BG2523
_journal_issue 4
_journal_name_full 'Acta Crystallographica Section E'
_journal_page_first o482
_journal_paper_doi 10.1107/S1600536814006321
_journal_volume 70
_journal_year 2014
_chemical_formula_iupac 'C16 H13 F O3 S'
_chemical_formula_moiety 'C16 H13 F O3 S'
_chemical_formula_sum 'C16 H13 F O3 S'
_chemical_formula_weight 304.32
_chemical_melting_point_gt 375
_chemical_melting_point_lt 376
_chemical_name_systematic
;
5-Fluoro-2-methyl-3-(3-methylphenylsulfonyl)-1-benzofuran
;
_space_group_IT_number 2
_symmetry_cell_setting triclinic
_symmetry_space_group_name_Hall '-P 1'
_symmetry_space_group_name_H-M 'P -1'
_atom_sites_solution_hydrogens difmap
_atom_sites_solution_primary direct
_atom_sites_solution_secondary difmap
_audit_creation_method 'form.cif (version 2.0)'
_cell_angle_alpha 82.8910(10)
_cell_angle_beta 73.3010(10)
_cell_angle_gamma 77.6130(10)
_cell_formula_units_Z 2
_cell_length_a 7.44060(10)
_cell_length_b 9.1291(2)
_cell_length_c 11.2073(2)
_cell_measurement_reflns_used 5506
_cell_measurement_temperature 173(2)
_cell_measurement_theta_max 27.51
_cell_measurement_theta_min 2.88
_cell_volume 710.62(2)
_computing_cell_refinement '<i>SAINT</i> (Bruker, 2009)'
_computing_data_collection '<i>APEX2</i> (Bruker, 2009)'
_computing_data_reduction '<i>SAINT</i> (Bruker, 2009)'
_computing_molecular_graphics
;
<i>ORTEP-3 for Windows</i> (Farrugia, 2012)
and <i>DIAMOND</i> (Brandenburg, 1998)
;
_computing_publication_material '<i>SHELXL97</i> (Sheldrick, 2008)'
_computing_structure_refinement '<i>SHELXL97</i> (Sheldrick, 2008)'
_computing_structure_solution '<i>SHELXS97</i> (Sheldrick, 2008)'
_diffrn_ambient_temperature 173(2)
_diffrn_detector_area_resol_mean 10.0
_diffrn_measured_fraction_theta_full 0.996
_diffrn_measured_fraction_theta_max 0.996
_diffrn_measurement_device_type 'Bruker SMART APEXII CCD'
_diffrn_measurement_method '\f and \w scans'
_diffrn_radiation_monochromator 'graphite multilayer'
_diffrn_radiation_source 'rotating anode'
_diffrn_radiation_type MoK\a
_diffrn_radiation_wavelength 0.71073
_diffrn_reflns_av_R_equivalents 0.0258
_diffrn_reflns_av_sigmaI/netI 0.0219
_diffrn_reflns_limit_h_max 9
_diffrn_reflns_limit_h_min -9
_diffrn_reflns_limit_k_max 11
_diffrn_reflns_limit_k_min -11
_diffrn_reflns_limit_l_max 14
_diffrn_reflns_limit_l_min -14
_diffrn_reflns_number 12591
_diffrn_reflns_theta_full 27.54
_diffrn_reflns_theta_max 27.54
_diffrn_reflns_theta_min 1.90
_diffrn_standards_number 0
_exptl_absorpt_coefficient_mu 0.246
_exptl_absorpt_correction_T_max 0.7456
_exptl_absorpt_correction_T_min 0.6952
_exptl_absorpt_correction_type multi-scan
_exptl_absorpt_process_details '(<i>SADABS</i>; Bruker, 2009)'
_exptl_crystal_colour colourless
_exptl_crystal_density_diffrn 1.422
_exptl_crystal_density_method 'not measured'
_exptl_crystal_description block
_exptl_crystal_F_000 316
_exptl_crystal_size_max 0.37
_exptl_crystal_size_mid 0.30
_exptl_crystal_size_min 0.28
_refine_diff_density_max 0.259
_refine_diff_density_min -0.409
_refine_ls_extinction_method none
_refine_ls_goodness_of_fit_ref 1.067
_refine_ls_hydrogen_treatment constr
_refine_ls_matrix_type full
_refine_ls_number_parameters 192
_refine_ls_number_reflns 3263
_refine_ls_number_restraints 0
_refine_ls_restrained_S_all 1.067
_refine_ls_R_factor_all 0.0418
_refine_ls_R_factor_gt 0.0371
_refine_ls_shift/su_max 0.000
_refine_ls_shift/su_mean 0.000
_refine_ls_structure_factor_coef Fsqd
_refine_ls_weighting_details 'calc w=1/[\s^2^(Fo^2^)+(0.0560P)^2^+0.1689P] where P=(Fo^2^+2Fc^2^)/3'
_refine_ls_weighting_scheme calc
_refine_ls_wR_factor_gt 0.0990
_refine_ls_wR_factor_ref 0.1028
_reflns_number_gt 2868
_reflns_number_total 3263
_reflns_threshold_expression I>2\s(I)
_cod_data_source_file bg2523sup1.cif
_cod_data_source_block I
_cod_database_code 2239201
_cod_database_fobs_code 2239201

loop_
_symmetry_equiv_pos_as_xyz
'x, y, z'
'-x, -y, -z'

loop_
_atom_site_type_symbol
_atom_site_label
_atom_site_fract_x
_atom_site_fract_y
_atom_site_fract_z
_atom_site_U_iso_or_equiv
_atom_site_adp_type
_atom_site_calc_flag
_atom_site_refinement_flags
_atom_site_occupancy
_atom_site_symmetry_multiplicity
S S1 0.87603(5) 0.18979(4) 0.70443(3) 0.03242(12) Uani d . 1 2
F F1 0.84714(17) 0.30138(12) 0.19261(9) 0.0556(3) Uani d . 1 2
O O1 0.69505(15) 0.60973(11) 0.60126(11) 0.0391(3) Uani d . 1 2
O O2 1.02286(15) 0.10305(12) 0.61294(11) 0.0395(3) Uani d . 1 2
O O3 0.91181(16) 0.21354(13) 0.81879(11) 0.0432(3) Uani d . 1 2
C C1 0.80671(19) 0.36430(15) 0.63233(14) 0.0310(3) Uani d . 1 2
C C2 0.79931(18) 0.39130(15) 0.50423(14) 0.0295(3) Uani d . 1 2
C C3 0.8409(2) 0.30421(15) 0.40267(14) 0.0338(3) Uani d . 1 2
H H3 0.8885 0.1990 0.4076 0.041 Uiso calc R 1 2
C C4 0.8087(2) 0.38018(17) 0.29498(15) 0.0382(3) Uani d . 1 2
C C5 0.7414(2) 0.53393(18) 0.28163(16) 0.0404(4) Uani d . 1 2
H H5 0.7240 0.5792 0.2037 0.048 Uiso calc R 1 2
C C6 0.7004(2) 0.61985(16) 0.38156(16) 0.0389(4) Uani d . 1 2
H H6 0.6545 0.7252 0.3756 0.047 Uiso calc R 1 2
C C7 0.7292(2) 0.54522(15) 0.49103(15) 0.0333(3) Uani d . 1 2
C C8 0.7415(2) 0.49761(17) 0.68625(15) 0.0371(3) Uani d . 1 2
C C9 0.7072(3) 0.5457(2) 0.81330(18) 0.0531(5) Uani d . 1 2
H H9A 0.5697 0.5784 0.8494 0.080 Uiso calc R 1 2
H H9B 0.7729 0.6292 0.8091 0.080 Uiso calc R 1 2
H H9C 0.7562 0.4613 0.8656 0.080 Uiso calc R 1 2
C C10 0.6704(2) 0.10864(15) 0.74169(13) 0.0300(3) Uani d . 1 2
C C11 0.6516(2) 0.01107(16) 0.66260(14) 0.0354(3) Uani d . 1 2
H H11 0.7496 -0.0155 0.5888 0.042 Uiso calc R 1 2
C C12 0.4846(2) -0.04647(17) 0.69504(16) 0.0404(4) Uani d . 1 2
H H12 0.4678 -0.1138 0.6427 0.048 Uiso calc R 1 2
C C13 0.3430(2) -0.00721(16) 0.80208(16) 0.0373(3) Uani d . 1 2
H H13 0.2298 -0.0480 0.8220 0.045 Uiso calc R 1 2
C C14 0.3615(2) 0.09077(15) 0.88184(14) 0.0319(3) Uani d . 1 2
C C15 0.5287(2) 0.14767(16) 0.85034(13) 0.0311(3) Uani d . 1 2
H H15 0.5465 0.2137 0.9034 0.037 Uiso calc R 1 2
C C16 0.2048(2) 0.13571(19) 0.99669(14) 0.0414(4) Uani d . 1 2
H H16A 0.1115 0.2202 0.9746 0.062 Uiso calc R 1 2
H H16B 0.2589 0.1658 1.0579 0.062 Uiso calc R 1 2
H H16C 0.1415 0.0505 1.0327 0.062 Uiso calc R 1 2

loop_
_atom_site_aniso_label
_atom_site_aniso_U_11
_atom_site_aniso_U_22
_atom_site_aniso_U_33
_atom_site_aniso_U_12
_atom_site_aniso_U_13
_atom_site_aniso_U_23
S1 0.02348(19) 0.0338(2) 0.0379(2) -0.00384(14) -0.00764(15) 0.00143(14)
F1 0.0765(8) 0.0477(6) 0.0407(5) -0.0112(5) -0.0125(5) -0.0050(4)
O1 0.0349(6) 0.0270(5) 0.0518(6) -0.0042(4) -0.0050(5) -0.0076(4)
O2 0.0261(5) 0.0355(5) 0.0482(6) 0.0016(4) -0.0033(5) 0.0008(5)
O3 0.0350(6) 0.0538(7) 0.0446(6) -0.0116(5) -0.0163(5) 0.0018(5)
C1 0.0224(6) 0.0298(7) 0.0390(7) -0.0061(5) -0.0045(6) -0.0022(5)
C2 0.0202(6) 0.0248(6) 0.0407(7) -0.0046(5) -0.0047(6) 0.0014(5)
C3 0.0300(7) 0.0251(6) 0.0421(8) -0.0036(5) -0.0050(6) -0.0009(6)
C4 0.0370(8) 0.0356(7) 0.0403(8) -0.0089(6) -0.0062(7) -0.0025(6)
C5 0.0354(8) 0.0374(8) 0.0460(9) -0.0085(6) -0.0112(7) 0.0091(7)
C6 0.0309(8) 0.0252(7) 0.0568(10) -0.0034(6) -0.0106(7) 0.0058(6)
C7 0.0230(7) 0.0253(6) 0.0478(8) -0.0043(5) -0.0034(6) -0.0036(6)
C8 0.0279(7) 0.0357(7) 0.0464(8) -0.0093(6) -0.0042(6) -0.0065(6)
C9 0.0540(11) 0.0512(10) 0.0535(10) -0.0120(8) -0.0058(9) -0.0193(8)
C10 0.0257(7) 0.0277(6) 0.0346(7) -0.0026(5) -0.0089(6) 0.0033(5)
C11 0.0317(7) 0.0290(7) 0.0405(8) 0.0006(6) -0.0056(6) -0.0045(6)
C12 0.0374(8) 0.0281(7) 0.0556(10) -0.0032(6) -0.0113(7) -0.0110(6)
C13 0.0303(7) 0.0280(7) 0.0519(9) -0.0065(6) -0.0093(7) 0.0009(6)
C14 0.0282(7) 0.0289(7) 0.0354(7) -0.0022(5) -0.0090(6) 0.0059(5)
C15 0.0295(7) 0.0311(7) 0.0319(7) -0.0031(5) -0.0103(6) 0.0008(5)
C16 0.0314(8) 0.0525(9) 0.0358(8) -0.0078(7) -0.0045(6) 0.0025(7)

loop_
_atom_type_symbol
_atom_type_description
_atom_type_scat_dispersion_real
_atom_type_scat_dispersion_imag
_atom_type_scat_source
C C 0.0033 0.0016 'International Tables Vol C Tables 4.2.6.8 and 6.1.1.4'
H H 0.0000 0.0000 'International Tables Vol C Tables 4.2.6.8 and 6.1.1.4'
O O 0.0106 0.0060 'International Tables Vol C Tables 4.2.6.8 and 6.1.1.4'
F F 0.0171 0.0103 'International Tables Vol C Tables 4.2.6.8 and 6.1.1.4'
S S 0.1246 0.1234 'International Tables Vol C Tables 4.2.6.8 and 6.1.1.4'

loop_
_geom_angle_atom_site_label_1
_geom_angle_atom_site_label_2
_geom_angle_atom_site_label_3
_geom_angle
O3 S1 O2 119.73(7)
O3 S1 C1 108.28(7)
O2 S1 C1 107.74(7)
O3 S1 C10 108.10(7)
O2 S1 C10 108.25(7)
C1 S1 C10 103.57(6)
C8 O1 C7 107.14(11)
C8 C1 C2 107.50(13)
C8 C1 S1 127.01(12)
C2 C1 S1 125.42(11)
C3 C2 C7 119.40(14)
C3 C2 C1 136.00(13)
C7 C2 C1 104.60(13)
C4 C3 C2 115.65(13)
C4 C3 H3 122.2
C2 C3 H3 122.2
F1 C4 C3 118.38(14)
F1 C4 C5 116.81(15)
C3 C4 C5 124.80(15)
C6 C5 C4 119.62(15)
C6 C5 H5 120.2
C4 C5 H5 120.2
C5 C6 C7 116.43(13)
C5 C6 H6 121.8
C7 C6 H6 121.8
O1 C7 C6 125.55(13)
O1 C7 C2 110.36(13)
C6 C7 C2 124.09(14)
C1 C8 O1 110.40(14)
C1 C8 C9 134.70(16)
O1 C8 C9 114.88(14)
C8 C9 H9A 109.5
C8 C9 H9B 109.5
H9A C9 H9B 109.5
C8 C9 H9C 109.5
H9A C9 H9C 109.5
H9B C9 H9C 109.5
C11 C10 C15 121.75(13)
C11 C10 S1 120.15(11)
C15 C10 S1 118.09(11)
C10 C11 C12 117.64(14)
C10 C11 H11 121.2
C12 C11 H11 121.2
C13 C12 C11 120.88(14)
C13 C12 H12 119.6
C11 C12 H12 119.6
C12 C13 C14 121.61(14)
C12 C13 H13 119.2
C14 C13 H13 119.2
C15 C14 C13 117.73(14)
C15 C14 C16 120.97(13)
C13 C14 C16 121.30(14)
C14 C15 C10 120.38(13)
C14 C15 H15 119.8
C10 C15 H15 119.8
C14 C16 H16A 109.5
C14 C16 H16B 109.5
H16A C16 H16B 109.5
C14 C16 H16C 109.5
H16A C16 H16C 109.5
H16B C16 H16C 109.5

loop_
_geom_bond_atom_site_label_1
_geom_bond_atom_site_label_2
_geom_bond_distance
S1 O3 1.4319(12)
S1 O2 1.4346(11)
S1 C1 1.7394(14)
S1 C10 1.7626(14)
F1 C4 1.3575(18)
O1 C8 1.368(2)
O1 C7 1.3686(18)
C1 C8 1.357(2)
C1 C2 1.441(2)
C2 C3 1.393(2)
C2 C7 1.3954(19)
C3 C4 1.372(2)
C3 H3 0.9500
C4 C5 1.390(2)
C5 C6 1.371(2)
C5 H5 0.9500
C6 C7 1.377(2)
C6 H6 0.9500
C8 C9 1.478(2)
C9 H9A 0.9800
C9 H9B 0.9800
C9 H9C 0.9800
C10 C11 1.385(2)
C10 C15 1.389(2)
C11 C12 1.387(2)
C11 H11 0.9500
C12 C13 1.377(2)
C12 H12 0.9500
C13 C14 1.393(2)
C13 H13 0.9500
C14 C15 1.386(2)
C14 C16 1.499(2)
C15 H15 0.9500
C16 H16A 0.9800
C16 H16B 0.9800
C16 H16C 0.9800

loop_
_geom_hbond_atom_site_label_D
_geom_hbond_atom_site_label_H
_geom_hbond_atom_site_label_A
_geom_hbond_site_symmetry_A
_geom_hbond_distance_DH
_geom_hbond_distance_HA
_geom_hbond_distance_DA
_geom_hbond_angle_DHA
C11 H11 O2 2_756 0.95 2.51 3.450(2) 172.3
C6 H6 Cg3 2_666 0.95 2.76 3.556(2) 141.8

loop_
_geom_torsion_atom_site_label_1
_geom_torsion_atom_site_label_2
_geom_torsion_atom_site_label_3
_geom_torsion_atom_site_label_4
_geom_torsion
O3 S1 C1 C8 -18.19(15)
O2 S1 C1 C8 -149.03(13)
C10 S1 C1 C8 96.42(14)
O3 S1 C1 C2 165.25(11)
O2 S1 C1 C2 34.41(13)
C10 S1 C1 C2 -80.14(13)
C8 C1 C2 C3 -178.42(16)
S1 C1 C2 C3 -1.3(2)
C8 C1 C2 C7 0.61(15)
S1 C1 C2 C7 177.72(10)
C7 C2 C3 C4 0.2(2)
C1 C2 C3 C4 179.12(15)
C2 C3 C4 F1 179.80(13)
C2 C3 C4 C5 0.8(2)
F1 C4 C5 C6 -179.85(14)
C3 C4 C5 C6 -0.8(3)
C4 C5 C6 C7 -0.2(2)
C8 O1 C7 C6 179.87(14)
C8 O1 C7 C2 -0.49(15)
C5 C6 C7 O1 -179.25(14)
C5 C6 C7 C2 1.2(2)
C3 C2 C7 O1 179.16(12)
C1 C2 C7 O1 -0.07(15)
C3 C2 C7 C6 -1.2(2)
C1 C2 C7 C6 179.58(13)
C2 C1 C8 O1 -0.94(16)
S1 C1 C8 O1 -178.00(10)
C2 C1 C8 C9 177.59(17)
S1 C1 C8 C9 0.5(3)
C7 O1 C8 C1 0.89(16)
C7 O1 C8 C9 -177.96(13)
O3 S1 C10 C11 -149.08(12)
O2 S1 C10 C11 -18.00(14)
C1 S1 C10 C11 96.18(13)
O3 S1 C10 C15 32.04(13)
O2 S1 C10 C15 163.13(11)
C1 S1 C10 C15 -82.69(12)
C15 C10 C11 C12 0.4(2)
S1 C10 C11 C12 -178.41(11)
C10 C11 C12 C13 0.1(2)
C11 C12 C13 C14 -0.2(2)
C12 C13 C14 C15 -0.3(2)
C12 C13 C14 C16 178.60(14)
C13 C14 C15 C10 0.8(2)
C16 C14 C15 C10 -178.06(13)
C11 C10 C15 C14 -0.9(2)
S1 C10 C15 C14 177.93(10)
